data_7026927
loop_
_publ_author_name
'Bazzicalupi, Carla'
'Bencini, Andrea'
'Ciattini, Samuele'
'Denat, Franck'
'D\'esog\`ere, Pauline'
'Goze, Christine'
'Matera, Irene'
'Valtancoli, Barbara'

_publ_section_title
;
 Proton and metal binding by cyclen-based highly rigid cryptands.
;
_journal_issue 48
_journal_name_full 'Dalton transactions (Cambridge, England : 2003)'
_journal_page_first 11643
_journal_page_last 11653
_journal_paper_doi 10.1039/c0dt00948b
_journal_volume 39
_journal_year 2010
_chemical_formula_sum 'C22 H34 Cl4 N4 O2 Zn'
_chemical_formula_weight 593.70
_chemical_name_systematic
;
?
;
_space_group_IT_number 14
_symmetry_cell_setting monoclinic
_symmetry_space_group_name_Hall '-P 2ybc'
_symmetry_space_group_name_H-M 'P 1 21/c 1'
_atom_sites_solution_hydrogens geom
_atom_sites_solution_primary direct
_atom_sites_solution_secondary difmap
_audit_creation_method SHELXL-97
_cell_angle_alpha 90.00
_cell_angle_beta 100.571(4)
_cell_angle_gamma 90.00
_cell_formula_units_Z 4
_cell_length_a 9.9245(3)
_cell_length_b 15.6324(5)
_cell_length_c 17.8004(6)
_cell_measurement_reflns_used 4036
_cell_measurement_temperature 298
_cell_measurement_theta_max 28.9786
_cell_measurement_theta_min 3.7198
_cell_volume 2714.75(15)
_computing_cell_refinement
;
CrysAlis RED, Oxford Diffraction Ltd.,
Version 1.171.32.5 (release 08-05-2007 CrysAlis171 .NET)
(compiled May 8 2007,13:10:02)
;
_computing_data_collection
;
CrysAlis CCD, Oxford Diffraction Ltd.,
Version 1.171.32.5 (release 08-05-2007 CrysAlis171 .NET)
(compiled May 8 2007,13:10:02)
;
_computing_data_reduction
;
CrysAlis RED, Oxford Diffraction Ltd.,
Version 1.171.32.5 (release 08-05-2007 CrysAlis171 .NET)
(compiled May 8 2007,13:10:02)
;
_computing_molecular_graphics 'ORTEP3 Ver. 1.01\b (Farrugia, 1997)'
_computing_publication_material 'PARST93 (Nardelli, 1993)'
_computing_structure_refinement 'SHELXL-97 (Sheldrick, 1997)'
_computing_structure_solution 'SIR97 (Altomare 1997)'
_diffrn_ambient_temperature 298
_diffrn_detector_area_resol_mean 16.4547
_diffrn_measured_fraction_theta_full 0.951
_diffrn_measured_fraction_theta_max 0.951
_diffrn_radiation_monochromator graphite
_diffrn_radiation_source 'fine-focus sealed tube'
_diffrn_radiation_type MoK\a
_diffrn_radiation_wavelength 0.71073
_diffrn_reflns_av_R_equivalents 0.0375
_diffrn_reflns_av_sigmaI/netI 0.0580
_diffrn_reflns_limit_h_max 11
_diffrn_reflns_limit_h_min -11
_diffrn_reflns_limit_k_max 14
_diffrn_reflns_limit_k_min -17
_diffrn_reflns_limit_l_max 19
_diffrn_reflns_limit_l_min -19
_diffrn_reflns_number 10271
_diffrn_reflns_theta_full 23.26
_diffrn_reflns_theta_max 23.26
_diffrn_reflns_theta_min 3.73
_diffrn_standards_interval_count infinity
_diffrn_standards_interval_time infinity
_diffrn_standards_number 0
_exptl_absorpt_coefficient_mu 1.325
_exptl_absorpt_correction_T_max 1.00000
_exptl_absorpt_correction_T_min 0.64093
_exptl_absorpt_correction_type multi-scan
_exptl_absorpt_process_details
;
CrysAlis RED, Oxford Diffraction Ltd.,
Version 1.171.32.5 (release 08-05-2007 CrysAlis171 .NET)
(compiled May 8 2007,13:10:02)
Empirical absorption correction using spherical harmonics,
implemented in SCALE3 ABSPACK scaling algorithm.
;
_exptl_crystal_colour colorless
_exptl_crystal_density_diffrn 1.453
_exptl_crystal_density_method 'not measured'
_exptl_crystal_description prismatic
_exptl_crystal_F_000 1232
_exptl_crystal_size_max 0.2
_exptl_crystal_size_mid 0.2
_exptl_crystal_size_min 0.1
_refine_diff_density_max 1.643
_refine_diff_density_min -1.084
_refine_diff_density_rms 0.148
_refine_ls_extinction_method none
_refine_ls_goodness_of_fit_ref 0.997
_refine_ls_hydrogen_treatment constr
_refine_ls_matrix_type full
_refine_ls_number_parameters 298
_refine_ls_number_reflns 3703
_refine_ls_number_restraints 0
_refine_ls_restrained_S_all 0.997
_refine_ls_R_factor_all 0.1200
_refine_ls_R_factor_gt 0.0855
_refine_ls_shift/su_max 0.000
_refine_ls_shift/su_mean 0.000
_refine_ls_structure_factor_coef Fsqd
_refine_ls_weighting_details 'calc w=1/[\s^2^(Fo^2^)+(0.1880P)^2^+0.0000P] where P=(Fo^2^+2Fc^2^)/3'
_refine_ls_weighting_scheme calc
_refine_ls_wR_factor_gt 0.2322
_refine_ls_wR_factor_ref 0.2583
_reflns_number_gt 2367
_reflns_number_total 3703
_reflns_threshold_expression >2sigma(I)
_cod_data_source_file c0dt00948b.txt
_cod_data_source_block '[H2L2](ZnCl4)H2O'
_cod_original_sg_symbol_H-M P21/c
_cod_database_code 7026927

loop_
_symmetry_equiv_pos_as_xyz
'x, y, z'
'-x, y+1/2, -z+1/2'
'-x, -y, -z'
'x, -y-1/2, z-1/2'

loop_
_atom_site_label
_atom_site_type_symbol
_atom_site_fract_x
_atom_site_fract_y
_atom_site_fract_z
_atom_site_U_iso_or_equiv
_atom_site_adp_type
_atom_site_occupancy
_atom_site_symmetry_multiplicity
_atom_site_calc_flag
_atom_site_refinement_flags
Zn1 Zn 0.33356(12) 0.14287(8) 0.19063(7) 0.0696(5) Uani 1 1 d .
Cl4 Cl 0.18829(19) 0.07405(12) 0.26354(11) 0.0446(5) Uani 1 1 d .
Cl2 Cl 0.3986(2) 0.28096(11) 0.23636(10) 0.0480(6) Uani 1 1 d .
Cl3 Cl 0.52900(18) 0.05916(14) 0.19007(12) 0.0531(6) Uani 1 1 d .
Cl1 Cl 0.2083(2) 0.15232(19) 0.06716(13) 0.0719(8) Uani 1 1 d .
N1 N 0.7594(8) 0.1688(5) 0.5980(4) 0.066(2) Uani 1 1 d .
C1 C 0.6126(10) 0.1367(7) 0.5876(8) 0.078(3) Uani 1 1 d .
H1A H 0.6002 0.0886 0.5526 0.094 Uiso 1 1 calc R
H1B H 0.5925 0.1178 0.6362 0.094 Uiso 1 1 calc R
C2 C 0.5168(11) 0.2087(7) 0.5560(6) 0.073(3) Uani 1 1 d .
H2C H 0.4225 0.1898 0.5512 0.088 Uiso 1 1 calc R
H2D H 0.5305 0.2570 0.5907 0.088 Uiso 1 1 calc R
N2 N 0.5435(8) 0.2348(6) 0.4808(5) 0.078(3) Uani 1 1 d .
H2A H 0.5108 0.1938 0.4468 0.093 Uiso 1 1 calc R
H2B H 0.6349 0.2370 0.4834 0.093 Uiso 1 1 calc R
C3 C 0.4834(11) 0.3196(8) 0.4503(7) 0.081(3) Uani 1 1 d .
H3A H 0.4723 0.3200 0.3951 0.097 Uiso 1 1 calc R
H3B H 0.3936 0.3267 0.4637 0.097 Uiso 1 1 calc R
C4 C 0.5712(10) 0.3899(7) 0.4816(6) 0.073(3) Uani 1 1 d .
H4C H 0.5603 0.4002 0.5339 0.087 Uiso 1 1 calc R
H4D H 0.5434 0.4413 0.4523 0.087 Uiso 1 1 calc R
N3 N 0.7171(8) 0.3722(5) 0.4803(4) 0.0602(19) Uani 1 1 d .
C5 C 0.8085(13) 0.4299(6) 0.5286(7) 0.081(3) Uani 1 1 d .
H5A H 0.7650 0.4854 0.5295 0.097 Uiso 1 1 calc R
H5B H 0.8917 0.4374 0.5080 0.097 Uiso 1 1 calc R
C6 C 0.8431(11) 0.3959(7) 0.6069(6) 0.073(3) Uani 1 1 d .
H6C H 0.7602 0.3877 0.6277 0.088 Uiso 1 1 calc R
H6D H 0.9018 0.4358 0.6394 0.088 Uiso 1 1 calc R
N4 N 0.9144(8) 0.3133(6) 0.6043(5) 0.069(2) Uani 1 1 d .
H4A H 0.9990 0.3236 0.5951 0.083 Uiso 1 1 calc R
H4B H 0.8691 0.2825 0.5649 0.083 Uiso 1 1 calc R
C7 C 0.9271(12) 0.2590(8) 0.6785(7) 0.087(3) Uani 1 1 d .
H7A H 1.0069 0.2221 0.6837 0.105 Uiso 1 1 calc R
H7B H 0.9373 0.2961 0.7228 0.105 Uiso 1 1 calc R
C8 C 0.8042(12) 0.2082(8) 0.6731(7) 0.090(4) Uani 1 1 d .
H8A H 0.7310 0.2443 0.6845 0.108 Uiso 1 1 calc R
H8B H 0.8202 0.1635 0.7114 0.108 Uiso 1 1 calc R
C9 C 0.8518(11) 0.1037(8) 0.5822(6) 0.078(3) Uani 1 1 d .
H9A H 0.8484 0.0564 0.6170 0.093 Uiso 1 1 calc R
H9B H 0.9442 0.1266 0.5926 0.093 Uiso 1 1 calc R
C10 C 0.8227(11) 0.0691(6) 0.5001(7) 0.071(3) Uani 1 1 d .
C11 C 0.7971(13) -0.0207(7) 0.4846(10) 0.100(4) Uani 1 1 d .
H11 H 0.7949 -0.0574 0.5255 0.120 Uiso 1 1 calc R
C12 C 0.7761(14) -0.0538(8) 0.4130(11) 0.102(4) Uani 1 1 d .
H12 H 0.7610 -0.1121 0.4052 0.123 Uiso 1 1 calc R
C13 C 0.7774(13) -0.0025(9) 0.3552(9) 0.096(4) Uani 1 1 d .
H13 H 0.7607 -0.0249 0.3059 0.115 Uiso 1 1 calc R
C14 C 0.8036(12) 0.0868(7) 0.3655(7) 0.084(3) Uani 1 1 d .
H14 H 0.8073 0.1222 0.3239 0.101 Uiso 1 1 calc R
C15 C 0.8232(11) 0.1187(6) 0.4376(7) 0.067(3) Uani 1 1 d .
O1 O 0.8361(8) 0.2069(4) 0.4503(4) 0.077(2) Uani 1 1 d .
C16 C 0.9224(10) 0.2555(6) 0.4114(5) 0.058(2) Uani 1 1 d .
C17 C 1.0408(11) 0.2227(6) 0.3947(6) 0.068(3) Uani 1 1 d .
H17 H 1.0643 0.1660 0.4061 0.081 Uiso 1 1 calc R
C18 C 1.1234(11) 0.2728(8) 0.3618(6) 0.079(3) Uani 1 1 d .
H18 H 1.2046 0.2501 0.3514 0.095 Uiso 1 1 calc R
C19 C 1.0917(12) 0.3562(7) 0.3432(7) 0.075(3) Uani 1 1 d .
H19 H 1.1500 0.3905 0.3208 0.090 Uiso 1 1 calc R
C20 C 0.9694(11) 0.3875(7) 0.3589(6) 0.071(3) Uani 1 1 d .
H20 H 0.9466 0.4442 0.3466 0.085 Uiso 1 1 calc R
C21 C 0.8812(10) 0.3398(5) 0.3912(5) 0.058(2) Uani 1 1 d .
C22 C 0.7427(10) 0.3722(7) 0.3983(6) 0.068(3) Uani 1 1 d .
H22A H 0.6737 0.3370 0.3671 0.082 Uiso 1 1 calc R
H22B H 0.7324 0.4301 0.3784 0.082 Uiso 1 1 calc R
OW O 0.4644(9) 0.0872(6) 0.3928(5) 0.106(3) Uani 1 1 d .

loop_
_atom_site_aniso_label
_atom_site_aniso_U_11
_atom_site_aniso_U_22
_atom_site_aniso_U_33
_atom_site_aniso_U_23
_atom_site_aniso_U_13
_atom_site_aniso_U_12
Zn1 0.0653(8) 0.0845(9) 0.0598(8) -0.0021(6) 0.0137(6) -0.0066(6)
Cl4 0.0461(11) 0.0477(11) 0.0422(11) -0.0002(9) 0.0135(9) -0.0121(8)
Cl2 0.0855(14) 0.0363(10) 0.0310(10) -0.0120(8) 0.0342(10) -0.0274(9)
Cl3 0.0305(10) 0.0789(14) 0.0508(13) 0.0039(10) 0.0101(9) 0.0107(9)
Cl1 0.0405(12) 0.132(2) 0.0432(13) 0.0029(13) 0.0068(10) 0.0016(12)
N1 0.072(5) 0.087(5) 0.042(4) 0.001(4) 0.016(4) 0.009(4)
C1 0.058(6) 0.080(7) 0.104(9) 0.018(6) 0.035(6) -0.012(5)
C2 0.068(6) 0.093(8) 0.064(6) -0.005(6) 0.025(5) -0.016(6)
N2 0.053(5) 0.106(7) 0.076(6) -0.021(5) 0.014(4) -0.011(5)
C3 0.068(7) 0.114(9) 0.061(7) 0.001(7) 0.015(6) 0.025(7)
C4 0.075(7) 0.080(7) 0.064(6) -0.006(6) 0.012(6) 0.011(6)
N3 0.056(4) 0.068(5) 0.057(5) 0.003(4) 0.011(4) 0.002(4)
C5 0.096(8) 0.060(6) 0.091(9) -0.016(6) 0.027(7) -0.011(6)
C6 0.070(6) 0.087(7) 0.061(7) -0.014(6) 0.011(5) -0.006(6)
N4 0.056(5) 0.093(6) 0.058(5) -0.001(5) 0.006(4) -0.010(4)
C7 0.076(7) 0.105(8) 0.077(8) -0.004(7) 0.005(6) -0.006(6)
C8 0.074(7) 0.109(9) 0.087(9) 0.029(7) 0.021(7) 0.009(7)
C9 0.067(6) 0.094(7) 0.075(7) 0.032(6) 0.019(6) 0.012(6)
C10 0.069(6) 0.060(6) 0.090(8) 0.008(6) 0.029(6) -0.007(5)
C11 0.104(9) 0.059(7) 0.149(14) 0.017(8) 0.057(10) 0.008(6)
C12 0.102(9) 0.065(8) 0.149(14) -0.005(9) 0.049(10) -0.010(7)
C13 0.084(8) 0.094(10) 0.106(10) -0.035(9) 0.010(8) -0.013(7)
C14 0.091(8) 0.081(8) 0.086(8) -0.003(6) 0.032(7) 0.010(6)
C15 0.076(6) 0.048(5) 0.086(8) 0.003(5) 0.040(6) 0.000(5)
O1 0.099(5) 0.059(4) 0.085(5) 0.012(3) 0.048(4) 0.006(3)
C16 0.067(6) 0.062(5) 0.048(5) 0.005(4) 0.017(5) -0.008(5)
C17 0.072(6) 0.067(6) 0.070(7) -0.001(5) 0.027(6) 0.008(5)
C18 0.064(6) 0.101(9) 0.067(7) -0.023(6) -0.001(6) 0.003(6)
C19 0.076(7) 0.078(7) 0.079(7) -0.015(6) 0.034(6) -0.023(6)
C20 0.085(7) 0.063(6) 0.068(7) -0.006(5) 0.024(6) -0.009(5)
C21 0.071(6) 0.054(5) 0.050(5) 0.004(4) 0.012(5) 0.005(4)
C22 0.068(6) 0.078(6) 0.058(6) 0.004(5) 0.011(5) 0.011(5)
OW 0.106(6) 0.105(6) 0.099(6) -0.013(5) -0.002(5) -0.019(5)

loop_
_atom_type_symbol
_atom_type_description
_atom_type_scat_dispersion_real
_atom_type_scat_dispersion_imag
_atom_type_scat_source
C C 0.0033 0.0016 'International Tables Vol C Tables 4.2.6.8 and 6.1.1.4'
H H 0.0000 0.0000 'International Tables Vol C Tables 4.2.6.8 and 6.1.1.4'
N N 0.0061 0.0033 'International Tables Vol C Tables 4.2.6.8 and 6.1.1.4'
O O 0.0106 0.0060 'International Tables Vol C Tables 4.2.6.8 and 6.1.1.4'
Cl Cl 0.1484 0.1585 'International Tables Vol C Tables 4.2.6.8 and 6.1.1.4'
Zn Zn 0.2839 1.4301 'International Tables Vol C Tables 4.2.6.8 and 6.1.1.4'

loop_
_geom_angle_atom_site_label_1
_geom_angle_atom_site_label_2
_geom_angle_atom_site_label_3
_geom_angle
Cl1 Zn1 Cl3 109.36(9)
Cl1 Zn1 Cl2 109.51(10)
Cl3 Zn1 Cl2 109.82(9)
Cl1 Zn1 Cl4 105.87(9)
Cl3 Zn1 Cl4 109.67(9)
Cl2 Zn1 Cl4 112.50(8)
C9 N1 C8 112.4(9)
C9 N1 C1 112.0(9)
C8 N1 C1 112.0(8)
C2 C1 N1 108.9(8)
N2 C2 C1 109.8(8)
C2 N2 C3 116.4(8)
C4 C3 N2 110.9(9)
C3 C4 N3 111.9(8)
C5 N3 C4 112.5(8)
C5 N3 C22 111.8(8)
C4 N3 C22 110.6(8)
N3 C5 C6 110.4(9)
C5 C6 N4 108.4(8)
C6 N4 C7 114.5(8)
C8 C7 N4 107.9(9)
C7 C8 N1 113.8(10)
N1 C9 C10 115.0(9)
C15 C10 C11 115.2(12)
C15 C10 C9 123.4(9)
C11 C10 C9 121.3(11)
C12 C11 C10 122.8(13)
C13 C12 C11 119.1(12)
C12 C13 C14 121.8(13)
C15 C14 C13 118.2(12)
C14 C15 C10 123.0(10)
C14 C15 O1 120.5(10)
C10 C15 O1 116.4(9)
C15 O1 C16 119.7(7)
C17 C16 C21 121.1(8)
C17 C16 O1 121.8(8)
C21 C16 O1 117.0(8)
C18 C17 C16 119.7(10)
C17 C18 C19 122.0(10)
C18 C19 C20 117.3(10)
C21 C20 C19 123.3(10)
C20 C21 C16 116.4(9)
C20 C21 C22 121.7(9)
C16 C21 C22 121.7(9)
C21 C22 N3 113.5(8)

loop_
_geom_bond_atom_site_label_1
_geom_bond_atom_site_label_2
_geom_bond_distance
Zn1 Cl1 2.323(3)
Zn1 Cl3 2.341(2)
Zn1 Cl2 2.355(2)
Zn1 Cl4 2.368(2)
N1 C9 1.432(13)
N1 C8 1.464(15)
N1 C1 1.520(13)
C1 C2 1.513(15)
C2 N2 1.469(13)
N2 C3 1.513(15)
C3 C4 1.449(16)
C4 N3 1.478(12)
N3 C5 1.446(13)
N3 C22 1.526(12)
C5 C6 1.473(15)
C6 N4 1.476(14)
N4 C7 1.555(15)
C7 C8 1.444(16)
C9 C10 1.534(16)
C10 C15 1.358(14)
C10 C11 1.444(16)
C11 C12 1.36(2)
C12 C13 1.306(19)
C13 C14 1.427(17)
C14 C15 1.357(16)
C15 O1 1.399(12)
O1 C16 1.416(11)
C16 C17 1.363(13)
C16 C21 1.408(13)
C17 C18 1.343(15)
C18 C19 1.368(15)
C19 C20 1.385(15)
C20 C21 1.355(13)
C21 C22 1.492(14)

loop_
_geom_torsion_atom_site_label_1
_geom_torsion_atom_site_label_2
_geom_torsion_atom_site_label_3
_geom_torsion_atom_site_label_4
_geom_torsion
C9 N1 C1 C2 -144.6(9)
C8 N1 C1 C2 88.1(11)
N1 C1 C2 N2 61.9(12)
C1 C2 N2 C3 -164.9(9)
C2 N2 C3 C4 83.0(10)
N2 C3 C4 N3 44.8(11)
C3 C4 N3 C5 -164.7(9)
C3 C4 N3 C22 69.5(11)
C4 N3 C5 C6 88.5(11)
C22 N3 C5 C6 -146.4(9)
N3 C5 C6 N4 61.6(11)
C5 C6 N4 C7 -166.2(9)
C6 N4 C7 C8 86.7(12)
N4 C7 C8 N1 43.4(13)
C9 N1 C8 C7 68.3(12)
C1 N1 C8 C7 -164.6(10)
C8 N1 C9 C10 -171.4(9)
C1 N1 C9 C10 61.5(11)
N1 C9 C10 C15 60.0(14)
N1 C9 C10 C11 -122.2(11)
C15 C10 C11 C12 0.5(18)
C9 C10 C11 C12 -177.5(12)
C10 C11 C12 C13 -1(2)
C11 C12 C13 C14 2(2)
C12 C13 C14 C15 -2.1(19)
C13 C14 C15 C10 1.9(17)
C13 C14 C15 O1 -173.8(10)
C11 C10 C15 C14 -1.1(16)
C9 C10 C15 C14 176.8(11)
C11 C10 C15 O1 174.8(9)
C9 C10 C15 O1 -7.3(15)
C14 C15 O1 C16 -45.8(14)
C10 C15 O1 C16 138.2(9)
C15 O1 C16 C17 -34.4(14)
C15 O1 C16 C21 146.2(9)
C21 C16 C17 C18 3.3(16)
O1 C16 C17 C18 -176.1(10)
C16 C17 C18 C19 -1.0(17)
C17 C18 C19 C20 -0.6(17)
C18 C19 C20 C21 -0.2(17)
C19 C20 C21 C16 2.4(15)
C19 C20 C21 C22 -172.2(10)
C17 C16 C21 C20 -4.0(14)
O1 C16 C21 C20 175.5(9)
C17 C16 C21 C22 170.6(10)
O1 C16 C21 C22 -9.9(13)
C20 C21 C22 N3 -123.5(10)
C16 C21 C22 N3 62.3(12)
C5 N3 C22 C21 64.0(11)
C4 N3 C22 C21 -169.8(8)
